data_7027955
loop_
_publ_author_name
'Fleischer, Roland'
'Freitag, Stefanie'
'Stalke, Dietmar'

_publ_section_title
;
 Oxidation of [Li4{(NBut)3S}2]: a new route to sulfur
 triimides&#x200A;&#x2021;
;
_journal_issue 2
_journal_name_full 'Journal of the Chemical Society, Dalton Transactions'
_journal_page_first 193
_journal_paper_doi 10.1039/a707085c
_journal_year 1998
_chemical_formula_sum 'C24 H51 I Li3 N3 O3 S'
_chemical_formula_weight 609.46
_chemical_name_systematic
; 
 ? 
;
_space_group_IT_number 62
_symmetry_cell_setting orthorhombic
_symmetry_space_group_name_Hall '-P 2ac 2n'
_symmetry_space_group_name_H-M 'P n m a'
_atom_sites_solution_hydrogens geom
_atom_sites_solution_primary direct
_atom_sites_solution_secondary difmap
_audit_creation_method SHELXL
_cell_angle_alpha 90.00
_cell_angle_beta 90.00
_cell_angle_gamma 90.00
_cell_formula_units_Z 4
_cell_length_a 14.231(5)
_cell_length_b 16.388(2)
_cell_length_c 13.949(2)
_cell_measurement_reflns_used 68
_cell_measurement_temperature 193(2)
_cell_measurement_theta_max 12.5
_cell_measurement_theta_min 10
_cell_volume 3253.2(13)
_computing_cell_refinement DIF4
_computing_data_collection DIF4
_computing_data_reduction REDU4
_computing_molecular_graphics Siemens-SHELXTL
_computing_publication_material Siemens-SHELXTL
_computing_structure_refinement 'SHELXL-96 (Sheldrick, 1996)'
_computing_structure_solution 'SHELXS-96 (Sheldrick, 1990)'
_diffrn_ambient_temperature 193(2)
_diffrn_measurement_device STOE-AED
_diffrn_measurement_method 'profile fitted on 2theta/omega'
_diffrn_radiation_monochromator graphite
_diffrn_radiation_source 'fine-focus sealed tube'
_diffrn_radiation_type MoK\a
_diffrn_radiation_wavelength 0.71073
_diffrn_reflns_av_R_equivalents 0.1414
_diffrn_reflns_av_sigmaI/netI 0.0592
_diffrn_reflns_limit_h_max 15
_diffrn_reflns_limit_h_min -15
_diffrn_reflns_limit_k_max 17
_diffrn_reflns_limit_k_min 0
_diffrn_reflns_limit_l_max 15
_diffrn_reflns_limit_l_min -2
_diffrn_reflns_number 2546
_diffrn_reflns_theta_max 22.52
_diffrn_reflns_theta_min 3.12
_diffrn_standards_decay_% 0
_diffrn_standards_interval_time 90
_diffrn_standards_number 3
_exptl_absorpt_coefficient_mu 1.074
_exptl_absorpt_correction_T_max 0.7728
_exptl_absorpt_correction_T_min 0.7646
_exptl_absorpt_correction_type 'semiempirical with Psi-scans'
_exptl_crystal_colour colourless
_exptl_crystal_density_diffrn 1.244
_exptl_crystal_description blocks
_exptl_crystal_F_000 1272
_exptl_crystal_size_max 0.50
_exptl_crystal_size_mid 0.50
_exptl_crystal_size_min 0.30
_refine_diff_density_max 0.978
_refine_diff_density_min -0.934
_refine_diff_density_rms 0.102
_refine_ls_extinction_method none
_refine_ls_goodness_of_fit_all 1.047
_refine_ls_goodness_of_fit_obs 1.081
_refine_ls_hydrogen_treatment 'riding model'
_refine_ls_matrix_type full
_refine_ls_number_parameters 233
_refine_ls_number_reflns 2216
_refine_ls_number_restraints 249
_refine_ls_restrained_S_all 1.043
_refine_ls_restrained_S_obs 1.074
_refine_ls_R_factor_all 0.0576
_refine_ls_R_factor_obs 0.0497
_refine_ls_shift/esd_max 0.002
_refine_ls_shift/esd_mean 0.000
_refine_ls_structure_factor_coef Fsqd
_refine_ls_weighting_details 'w=1/[\s^2^(Fo^2^)+(0.0985P)^2^+0.7990P] where P=(Fo^2^+2Fc^2^)/3'
_refine_ls_weighting_scheme calc
_refine_ls_wR_factor_all 0.1397
_refine_ls_wR_factor_obs 0.1320
_reflns_number_observed 1888
_reflns_number_total 2216
_reflns_observed_criterion >2sigma(I)
_cod_data_source_file c707085sup1.cif
_cod_data_source_block austin
_cod_depositor_comments
;
The following automatic conversions were performed:

'_refine_ls_weighting_scheme' value '
calc w=1/[\s^2^(Fo^2^)+(0.0985P)^2^+0.7990P] where P=(Fo^2^+2Fc^2^)/3
' was changed to 'calc'. New tag '_refine_ls_weighting_details' was
created. The value of the new tag was set to
'w=1/[\s^2^(Fo^2^)+(0.0985P)^2^+0.7990P] where P=(Fo^2^+2Fc^2^)/3'.

Automatic conversion script
Id: cif_fix_values 3143 2015-03-26 13:38:13Z robertas 
;
_cod_original_sg_symbol_H-M Pnma
_cod_database_code 7027955

loop_
_symmetry_equiv_pos_as_xyz
'x, y, z'
'-x+1/2, -y, z+1/2'
'-x, y+1/2, -z'
'x+1/2, -y+1/2, -z+1/2'
'-x, -y, -z'
'x-1/2, y, -z-1/2'
'x, -y-1/2, z'
'-x-1/2, y-1/2, z-1/2'

loop_
_atom_site_aniso_label
_atom_site_aniso_U_11
_atom_site_aniso_U_22
_atom_site_aniso_U_33
_atom_site_aniso_U_23
_atom_site_aniso_U_13
_atom_site_aniso_U_12
Li1 0.052(5) 0.048(5) 0.043(4) 0.007(4) 0.000(4) 0.009(4)
Li2 0.055(7) 0.061(8) 0.032(6) 0.000 0.006(5) 0.000
I1 0.0570(4) 0.0461(4) 0.0489(4) 0.000 0.0141(2) 0.000
S1 0.0444(9) 0.0487(10) 0.0255(8) 0.000 0.0006(7) 0.000
N1 0.051(2) 0.046(2) 0.034(2) -0.0051(19) 0.0050(18) -0.003(2)
C10 0.053(3) 0.058(4) 0.041(3) -0.003(3) 0.003(2) -0.012(3)
C11 0.126(6) 0.086(5) 0.066(4) -0.006(4) 0.026(4) -0.058(5)
C12 0.063(4) 0.099(6) 0.102(5) -0.041(5) -0.019(4) 0.003(4)
C13 0.069(4) 0.061(4) 0.063(4) -0.009(3) -0.001(3) -0.008(3)
N2 0.045(3) 0.067(4) 0.022(3) 0.000 -0.005(2) 0.000
C20 0.063(4) 0.059(4) 0.027(3) 0.000 -0.005(3) 0.000
C21 0.068(7) 0.063(12) 0.031(11) 0.013(11) 0.004(10) 0.005(8)
C22 0.067(9) 0.056(11) 0.035(11) -0.003(11) -0.008(10) 0.001(9)
C23 0.064(14) 0.062(7) 0.033(14) -0.007(10) -0.012(14) 0.007(8)
C21' 0.069(5) 0.055(12) 0.033(5) -0.005(6) -0.011(5) -0.002(6)
C22' 0.075(8) 0.071(8) 0.037(7) -0.005(7) -0.001(7) 0.008(7)
C23' 0.057(9) 0.066(6) 0.035(7) 0.007(6) -0.002(7) -0.001(6)
O1 0.058(2) 0.050(2) 0.063(2) 0.0129(19) -0.0034(19) 0.0026(19)
C31 0.075(4) 0.050(3) 0.073(4) 0.011(3) 0.002(3) -0.006(3)
C32 0.092(5) 0.054(3) 0.056(4) 0.004(3) -0.002(3) 0.012(3)
C33 0.065(3) 0.062(3) 0.049(3) -0.002(3) -0.001(3) 0.016(3)
C34 0.055(3) 0.073(4) 0.069(4) 0.011(3) -0.005(3) 0.004(3)
O2 0.080(4) 0.065(8) 0.036(3) 0.015(5) -0.001(3) -0.011(7)
C35 0.142(11) 0.113(8) 0.060(6) -0.002(6) 0.016(7) -0.071(8)
C36 0.140(11) 0.112(7) 0.060(5) -0.015(6) 0.023(7) -0.051(7)
C37 0.155(11) 0.104(7) 0.064(5) -0.003(6) 0.046(7) -0.050(7)
C38 0.162(11) 0.089(7) 0.055(5) 0.009(5) 0.021(8) -0.057(8)

loop_
_atom_site_label
_atom_site_type_symbol
_atom_site_fract_x
_atom_site_fract_y
_atom_site_fract_z
_atom_site_U_iso_or_equiv
_atom_site_thermal_displace_type
_atom_site_occupancy
_atom_site_calc_flag
_atom_site_refinement_flags
_atom_site_disorder_group
Li1 Li 0.6440(6) 0.3415(5) -0.0750(6) 0.048(2) Uani 1 d . .
Li2 Li 0.7308(9) 0.2500 0.0883(8) 0.049(3) Uani 1 d S .
I1 I 0.52509(3) 0.2500 0.05651(3) 0.0507(3) Uani 1 d S .
S1 S 0.79684(12) 0.2500 -0.08950(11) 0.0395(4) Uani 1 d S .
N1 N 0.7747(3) 0.3276(2) -0.0172(3) 0.0436(10) Uani 1 d D .
C10 C 0.8474(3) 0.3908(3) -0.0074(3) 0.0506(14) Uani 1 d D .
C11 C 0.8729(5) 0.4309(5) -0.1037(4) 0.093(2) Uani 1 d D .
H11A H 0.8165 0.4552 -0.1321 0.139 Uiso 1 calc R .
H11B H 0.8984 0.3895 -0.1473 0.139 Uiso 1 calc R .
H11C H 0.9201 0.4735 -0.0931 0.139 Uiso 1 calc R .
C12 C 0.9376(4) 0.3582(5) 0.0389(5) 0.088(2) Uani 1 d D .
H12A H 0.9808 0.4035 0.0511 0.132 Uiso 1 calc R .
H12B H 0.9675 0.3188 -0.0043 0.132 Uiso 1 calc R .
H12C H 0.9221 0.3312 0.0996 0.132 Uiso 1 calc R .
C13 C 0.8054(5) 0.4571(4) 0.0566(4) 0.0644(16) Uani 1 d D .
H13A H 0.7892 0.4336 0.1191 0.097 Uiso 1 calc R .
H13B H 0.7487 0.4791 0.0264 0.097 Uiso 1 calc R .
H13C H 0.8514 0.5009 0.0654 0.097 Uiso 1 calc R .
N2 N 0.6999(4) 0.2500 -0.1556(3) 0.0445(14) Uani 1 d SD .
C20 C 0.7085(5) 0.2500 -0.2612(4) 0.0497(16) Uani 1 d SDU .
C21 C 0.805(3) 0.281(4) -0.295(3) 0.054(6) Uani 0.11(3) d PDU -1
H21A H 0.8545 0.2490 -0.2640 0.081 Uiso 0.21(5) calc SPR -1
H21B H 0.8117 0.3387 -0.2768 0.081 Uiso 0.11(3) calc PR -1
H21C H 0.8095 0.2756 -0.3644 0.081 Uiso 0.11(3) calc PR -1
C22 C 0.630(4) 0.299(4) -0.307(3) 0.053(6) Uani 0.11(3) d PDU -1
H22A H 0.5690 0.2775 -0.2858 0.079 Uiso 0.11(3) calc PR -1
H22B H 0.6343 0.2948 -0.3770 0.079 Uiso 0.11(3) calc PR -1
H22C H 0.6353 0.3564 -0.2879 0.079 Uiso 0.11(3) calc PR -1
C23 C 0.701(5) 0.1604(13) -0.294(3) 0.053(6) Uani 0.11(3) d PDU -1
H23A H 0.7528 0.1287 -0.2669 0.079 Uiso 0.11(3) calc PR -1
H23B H 0.7044 0.1581 -0.3645 0.079 Uiso 0.11(3) calc PR -1
H23C H 0.6410 0.1375 -0.2730 0.079 Uiso 0.11(3) calc PR -1
C21' C 0.6092(10) 0.2311(15) -0.2974(10) 0.052(4) Uani 0.39(3) d PDU -2
H21D H 0.5643 0.2683 -0.2669 0.078 Uiso 0.39(3) calc PR -2
H21E H 0.5929 0.1747 -0.2813 0.078 Uiso 0.39(3) calc PR -2
H21F H 0.6069 0.2384 -0.3671 0.078 Uiso 0.39(3) calc PR -2
C22' C 0.7800(16) 0.1936(13) -0.3056(12) 0.061(4) Uani 0.39(3) d PDU -2
H22D H 0.8426 0.2067 -0.2807 0.092 Uiso 0.39(3) calc PR -2
H22E H 0.7795 0.2005 -0.3754 0.092 Uiso 0.39(3) calc PR -2
H22F H 0.7644 0.1370 -0.2896 0.092 Uiso 0.39(3) calc PR -2
C23' C 0.7346(16) 0.3383(7) -0.2909(11) 0.053(4) Uani 0.39(3) d PDU -2
H23D H 0.6888 0.3765 -0.2637 0.079 Uiso 0.39(3) calc PR -2
H23E H 0.7340 0.3427 -0.3610 0.079 Uiso 0.39(3) calc PR -2
H23F H 0.7975 0.3515 -0.2669 0.079 Uiso 0.39(3) calc PR -2
O1 O 0.5723(2) 0.4368(2) -0.1095(3) 0.0570(9) Uani 1 d D .
C31 C 0.6043(4) 0.5119(3) -0.1519(4) 0.0661(16) Uani 1 d D .
H31A H 0.6597 0.5020 -0.1933 0.079 Uiso 1 calc R .
H31B H 0.6220 0.5516 -0.1015 0.079 Uiso 1 calc R .
C32 C 0.5239(4) 0.5434(4) -0.2098(4) 0.0676(17) Uani 1 d D .
H32A H 0.5265 0.5226 -0.2764 0.081 Uiso 1 calc R .
H32B H 0.5235 0.6038 -0.2112 0.081 Uiso 1 calc R .
C33 C 0.4394(4) 0.5108(3) -0.1580(4) 0.0588(14) Uani 1 d D .
H33A H 0.4222 0.5461 -0.1031 0.071 Uiso 1 calc R .
H33B H 0.3848 0.5058 -0.2015 0.071 Uiso 1 calc R .
C34 C 0.4724(3) 0.4291(4) -0.1248(5) 0.0656(17) Uani 1 d D .
H34A H 0.4403 0.4135 -0.0646 0.079 Uiso 1 calc R .
H34B H 0.4592 0.3870 -0.1740 0.079 Uiso 1 calc R .
O2 O 0.7388(5) 0.2409(11) 0.2266(4) 0.061(3) Uani 0.50 d PDU -1
C35 C 0.7747(11) 0.3035(10) 0.2862(9) 0.105(4) Uani 0.50 d PDU -1
H35A H 0.7573 0.3575 0.2598 0.126 Uiso 0.50 calc PR -1
H35B H 0.8441 0.3000 0.2887 0.126 Uiso 0.50 calc PR -1
C36 C 0.7355(12) 0.2943(10) 0.3833(9) 0.104(4) Uani 0.50 d PDU -1
H36A H 0.7864 0.2924 0.4317 0.125 Uiso 0.50 calc PR -1
H36B H 0.6930 0.3402 0.3987 0.125 Uiso 0.50 calc PR -1
C37 C 0.6839(13) 0.2173(9) 0.3814(9) 0.108(4) Uani 0.50 d PDU -1
H37A H 0.7114 0.1786 0.4282 0.129 Uiso 0.50 calc PR -1
H37B H 0.6174 0.2267 0.3989 0.129 Uiso 0.50 calc PR -1
C38 C 0.6896(14) 0.1833(9) 0.2850(8) 0.102(4) Uani 0.50 d PDU -1
H38A H 0.7237 0.1306 0.2862 0.123 Uiso 0.50 calc PR -1
H38B H 0.6258 0.1737 0.2591 0.123 Uiso 0.50 calc PR -1

loop_
_atom_type_symbol
_atom_type_description
_atom_type_scat_dispersion_real
_atom_type_scat_dispersion_imag
_atom_type_scat_source
C C 0.0033 0.0016 'International Tables Vol C Tables 4.2.6.8 and 6.1.1.4'
H H 0.0000 0.0000 'International Tables Vol C Tables 4.2.6.8 and 6.1.1.4'
Li Li -0.0003 0.0001 'International Tables Vol C Tables 4.2.6.8 and 6.1.1.4'
N N 0.0061 0.0033 'International Tables Vol C Tables 4.2.6.8 and 6.1.1.4'
O O 0.0106 0.0060 'International Tables Vol C Tables 4.2.6.8 and 6.1.1.4'
S S 0.1246 0.1234 'International Tables Vol C Tables 4.2.6.8 and 6.1.1.4'
I I -0.4742 1.8119 'International Tables Vol C Tables 4.2.6.8 and 6.1.1.4'

loop_
_geom_angle_atom_site_label_1
_geom_angle_atom_site_label_2
_geom_angle_atom_site_label_3
_geom_angle
_geom_angle_site_symmetry_1
_geom_angle_site_symmetry_3
_geom_angle_publ_flag
O1 Li1 N2 131.8(5) . . ?
O1 Li1 N1 132.2(5) . . ?
N2 Li1 N1 77.3(3) . . ?
O1 Li1 S1 151.0(4) . . ?
N2 Li1 S1 38.8(2) . . ?
N1 Li1 S1 38.60(18) . . ?
O1 Li1 I1 105.5(3) . . ?
N2 Li1 I1 101.3(4) . . ?
N1 Li1 I1 102.9(3) . . ?
S1 Li1 I1 103.5(3) . . ?
O1 Li1 Li2 144.5(4) . . ?
N2 Li1 Li2 83.7(3) . . ?
N1 Li1 Li2 42.9(3) . . ?
S1 Li1 Li2 55.7(3) . . ?
I1 Li1 Li2 60.1(3) . . ?
O1 Li1 Li1 144.2(3) . 7_565 ?
N2 Li1 Li1 42.6(3) . 7_565 ?
N1 Li1 Li1 83.6(3) . 7_565 ?
S1 Li1 Li1 55.5(2) . 7_565 ?
I1 Li1 Li1 59.00(17) . 7_565 ?
Li2 Li1 Li1 59.9(2) . 7_565 ?
O2 Li2 O2 8.8(11) 7_565 . ?
O2 Li2 N1 130.6(6) 7_565 . ?
O2 Li2 N1 138.3(6) . . ?
O2 Li2 N1 138.3(6) 7_565 7_565 ?
O2 Li2 N1 130.6(6) . 7_565 ?
N1 Li2 N1 77.0(5) . 7_565 ?
O2 Li2 S1 155.5(6) 7_565 . ?
O2 Li2 S1 155.5(6) . . ?
N1 Li2 S1 38.5(2) . . ?
N1 Li2 S1 38.5(2) 7_565 . ?
O2 Li2 I1 102.0(5) 7_565 . ?
O2 Li2 I1 102.0(5) . . ?
N1 Li2 I1 101.2(4) . . ?
N1 Li2 I1 101.2(4) 7_565 . ?
S1 Li2 I1 102.1(4) . . ?
O2 Li2 Li1 145.1(6) 7_565 7_565 ?
O2 Li2 Li1 138.0(6) . 7_565 ?
N1 Li2 Li1 83.7(4) . 7_565 ?
N1 Li2 Li1 42.8(3) 7_565 7_565 ?
S1 Li2 Li1 55.6(3) . 7_565 ?
I1 Li2 Li1 58.5(3) . 7_565 ?
O2 Li2 Li1 138.0(6) 7_565 . ?
O2 Li2 Li1 145.1(6) . . ?
N1 Li2 Li1 42.8(3) . . ?
N1 Li2 Li1 83.7(4) 7_565 . ?
S1 Li2 Li1 55.6(3) . . ?
I1 Li2 Li1 58.5(3) . . ?
Li1 Li2 Li1 60.1(4) 7_565 . ?
Li1 I1 Li1 62.0(3) . 7_565 ?
Li1 I1 Li2 61.3(2) . . ?
Li1 I1 Li2 61.3(2) 7_565 . ?
N1 S1 N1 100.5(3) 7_565 . y
N1 S1 N2 100.42(19) 7_565 . y
N1 S1 N2 100.42(19) . . y
N1 S1 Li1 50.4(2) 7_565 7_565 ?
N1 S1 Li1 103.4(2) . 7_565 ?
N2 S1 Li1 50.2(2) . 7_565 ?
N1 S1 Li1 103.4(2) 7_565 . ?
N1 S1 Li1 50.4(2) . . ?
N2 S1 Li1 50.2(2) . . ?
Li1 S1 Li1 68.9(4) 7_565 . ?
N1 S1 Li2 50.34(14) 7_565 . ?
N1 S1 Li2 50.34(14) . . ?
N2 S1 Li2 103.0(3) . . ?
Li1 S1 Li2 68.8(3) 7_565 . ?
Li1 S1 Li2 68.8(3) . . ?
C10 N1 S1 117.6(3) . . y
C10 N1 Li1 126.8(4) . . ?
S1 N1 Li1 91.0(3) . . ?
C10 N1 Li2 126.0(4) . . ?
S1 N1 Li2 91.1(3) . . ?
Li1 N1 Li2 94.3(4) . . ?
N1 C10 C13 106.2(4) . . ?
N1 C10 C12 112.4(5) . . ?
C13 C10 C12 109.2(5) . . ?
N1 C10 C11 112.7(4) . . ?
C13 C10 C11 107.4(5) . . ?
C12 C10 C11 108.7(5) . . ?
C20 N2 S1 119.0(4) . . y
C20 N2 Li1 125.6(3) . 7_565 ?
S1 N2 Li1 91.0(3) . 7_565 ?
C20 N2 Li1 125.6(3) . . ?
S1 N2 Li1 91.0(3) . . ?
Li1 N2 Li1 94.9(5) 7_565 . ?
N2 C20 C22' 117.8(8) . . ?
N2 C20 C22' 117.8(8) . 7_565 ?
C22' C20 C22' 75.6(19) . 7_565 ?
N2 C20 C22 111.0(16) . 7_565 ?
N2 C20 C22 111.0(16) . . ?
C22 C20 C22 64(6) 7_565 . ?
N2 C20 C21' 104.6(7) . 7_565 ?
C22' C20 C21' 127.6(13) . 7_565 ?
C22' C20 C21' 111.3(8) 7_565 7_565 ?
N2 C20 C21' 104.6(7) . . ?
C22' C20 C21' 111.3(8) . . ?
C22' C20 C21' 127.6(13) 7_565 . ?
C21' C20 C21' 23.3(18) 7_565 . ?
N2 C20 C21 112.2(16) . 7_565 ?
C22 C20 C21 110.7(16) 7_565 7_565 ?
C22 C20 C21 135(3) . 7_565 ?
N2 C20 C21 112.2(16) . . ?
C22 C20 C21 135(3) 7_565 . ?
C22 C20 C21 110.7(16) . . ?
C21 C20 C21 39(6) 7_565 . ?
N2 C20 C23 107.1(16) . . ?
C22 C20 C23 47(6) 7_565 . ?
C22 C20 C23 109.0(17) . . ?
C21 C20 C23 70(5) 7_565 . ?
C21 C20 C23 106.7(17) . . ?
N2 C20 C23 107.1(16) . 7_565 ?
C22 C20 C23 109.0(17) 7_565 7_565 ?
C22 C20 C23 47(6) . 7_565 ?
C21 C20 C23 106.7(17) 7_565 7_565 ?
C21 C20 C23 70(5) . 7_565 ?
C23 C20 C23 144(3) . 7_565 ?
N2 C20 C23' 106.7(6) . . ?
C22' C20 C23' 107.5(10) . . ?
C22' C20 C23' 32.5(16) 7_565 . ?
C21' C20 C23' 86.8(17) 7_565 . ?
C21' C20 C23' 108.7(8) . . ?
C31 O1 C34 109.0(4) . . ?
C31 O1 Li1 128.9(4) . . ?
C34 O1 Li1 119.2(4) . . ?
O1 C31 C32 105.9(4) . . ?
C31 C32 C33 103.3(5) . . ?
C34 C33 C32 102.5(5) . . ?
O1 C34 C33 106.1(5) . . ?
C35 O2 C38 108.6(7) . . ?
C35 O2 Li2 123.4(11) . . ?
C38 O2 Li2 126.1(10) . . ?
O2 C35 C36 109.3(9) . . ?
C37 C36 C35 105.2(10) . . ?
C38 C37 C36 108.6(10) . . ?
O2 C38 C37 107.5(9) . . ?

loop_
_geom_bond_atom_site_label_1
_geom_bond_atom_site_label_2
_geom_bond_distance
_geom_bond_site_symmetry_2
_geom_bond_publ_flag
Li1 O1 1.927(9) . y
Li1 N2 2.036(9) . y
Li1 N1 2.041(9) . y
Li1 S1 2.650(8) . ?
Li1 I1 2.912(8) . y
Li1 Li2 2.995(13) . ?
Li1 Li1 3.000(18) 7_565 ?
Li2 O2 1.937(13) 7_565 y
Li2 O2 1.937(13) . y
Li2 N1 2.043(10) . y
Li2 N1 2.043(10) 7_565 y
Li2 S1 2.653(12) . ?
Li2 I1 2.960(12) . y
Li2 Li1 2.995(13) 7_565 ?
I1 Li1 2.912(8) 7_565 y
S1 N1 1.654(4) 7_565 y
S1 N1 1.654(4) . y
S1 N2 1.659(6) . y
S1 Li1 2.650(8) 7_565 ?
N1 C10 1.471(6) . ?
C10 C13 1.528(7) . ?
C10 C12 1.533(7) . ?
C10 C11 1.539(7) . ?
N2 C20 1.477(8) . ?
N2 Li1 2.036(9) 7_565 ?
C20 C22' 1.507(10) . ?
C20 C22' 1.507(10) 7_565 ?
C20 C22 1.521(14) 7_565 ?
C20 C22 1.521(14) . ?
C20 C21' 1.533(11) 7_565 ?
C20 C21' 1.533(11) . ?
C20 C21 1.534(14) 7_565 ?
C20 C21 1.534(14) . ?
C20 C23 1.544(14) . ?
C20 C23 1.544(14) 7_565 ?
C20 C23' 1.551(10) . ?
O1 C31 1.439(6) . ?
O1 C34 1.444(6) . ?
C31 C32 1.494(7) . ?
C32 C33 1.500(7) . ?
C33 C34 1.492(8) . ?
O2 C35 1.416(13) . ?
O2 C38 1.430(12) . ?
C35 C36 1.472(12) . ?
C36 C37 1.460(12) . ?
C37 C38 1.457(12) . ?
